data_7010639
loop_
_publ_author_name
'Zheng, Shao-Liang'
'Tong, Ming-Liang'
'Zhu, Hai-Liang'
'Fang, Yue'
'Chen, Xiao-Ming'

_publ_section_title
;
 Syntheses and structures of three two-dimensional
 silver(I)--hexamethylenetetramine co-ordination polymers with new
 topological motifs
;
_journal_issue 13
_journal_name_full 'Journal of the Chemical Society, Dalton Transactions'
_journal_page_first 2049
_journal_paper_doi 10.1039/b101539g
_journal_year 2001
_chemical_formula_sum 'C20 H22 Ag2 N4 O6'
_chemical_formula_weight 630.16
_chemical_name_systematic
; 
? 
;
_space_group_IT_number 15
_symmetry_cell_setting monoclinic
_symmetry_space_group_name_Hall '-C 2yc'
_symmetry_space_group_name_H-M 'C 1 2/c 1'
_atom_sites_solution_hydrogens geom
_atom_sites_solution_primary direct
_atom_sites_solution_secondary difmap
_audit_creation_method SHELXL-97
_cell_angle_alpha 90.00
_cell_angle_beta 120.81(1)
_cell_angle_gamma 90.00
_cell_formula_units_Z 8
_cell_length_a 24.066(17)
_cell_length_b 10.856(7)
_cell_length_c 18.750(8)
_cell_measurement_reflns_used 25
_cell_measurement_temperature 293(2)
_cell_measurement_theta_max 15
_cell_measurement_theta_min 7.5
_cell_volume 4207(4)
_computing_cell_refinement 'SHELXTL-Plus (Sheldrick, 1990)'
_computing_data_collection 'SHELXTL-Plus (Sheldrick, 1990)'
_computing_data_reduction 'SHELXTL-Plus (Sheldrick, 1990)'
_computing_molecular_graphics 'SHELXTL V. 5.0 (Sheldrick, 1997)'
_computing_publication_material 'SHELXL-97 (Sheldrick, 1997)'
_computing_structure_refinement 'SHELXL-97 (Sheldrick, 1997)'
_computing_structure_solution 'SHELXS-97 (Sheldrick, 1997)'
_diffrn_ambient_temperature 293(2)
_diffrn_measured_fraction_theta_full 0.476
_diffrn_measured_fraction_theta_max 0.476
_diffrn_measurement_device_type 'Siemens R3m'
_diffrn_measurement_method '\w scan'
_diffrn_radiation_monochromator graphite
_diffrn_radiation_source 'fine-focus sealed tube'
_diffrn_radiation_type MoK\a
_diffrn_radiation_wavelength 0.71073
_diffrn_reflns_av_R_equivalents 0.0312
_diffrn_reflns_av_sigmaI/netI 0.0423
_diffrn_reflns_limit_h_max 31
_diffrn_reflns_limit_h_min 0
_diffrn_reflns_limit_k_max 14
_diffrn_reflns_limit_k_min 0
_diffrn_reflns_limit_l_max 21
_diffrn_reflns_limit_l_min -24
_diffrn_reflns_number 5216
_diffrn_reflns_theta_full 28.01
_diffrn_reflns_theta_max 28.01
_diffrn_reflns_theta_min 2.12
_diffrn_standards_decay_% 0
_diffrn_standards_interval_count 200
_diffrn_standards_number 2
_exptl_absorpt_coefficient_mu 1.909
_exptl_absorpt_correction_T_max 0.7014
_exptl_absorpt_correction_T_min 0.4611
_exptl_absorpt_correction_type semi-empirical
_exptl_absorpt_process_details '\y-scans (North et al., 1968)'
_exptl_crystal_colour colourless
_exptl_crystal_density_diffrn 1.990
_exptl_crystal_density_method 'not measured'
_exptl_crystal_description block
_exptl_crystal_F_000 2496
_exptl_crystal_size_max 0.48
_exptl_crystal_size_mid 0.32
_exptl_crystal_size_min 0.20
_refine_diff_density_max 0.792
_refine_diff_density_min -0.913
_refine_diff_density_rms 0.117
_refine_ls_extinction_coef 0.00096(11)
_refine_ls_extinction_expression Fc^*^=kFc[1+0.001xFc^2^\l^3^/sin(2\q)]^-1/4^
_refine_ls_extinction_method SHELXL
_refine_ls_goodness_of_fit_ref 1.028
_refine_ls_hydrogen_treatment mixed
_refine_ls_matrix_type full
_refine_ls_number_parameters 290
_refine_ls_number_reflns 5097
_refine_ls_number_restraints 0
_refine_ls_restrained_S_all 1.028
_refine_ls_R_factor_all 0.0846
_refine_ls_R_factor_gt 0.0503
_refine_ls_shift/su_max 0.000
_refine_ls_shift/su_mean 0.000
_refine_ls_structure_factor_coef Fsqd
_refine_ls_weighting_details 'w=1/[\s^2^(Fo^2^)+(0.0674P)^2^+5.9135P] where P=(Fo^2^+2Fc^2^)/3'
_refine_ls_weighting_scheme calc
_refine_ls_wR_factor_gt 0.1174
_refine_ls_wR_factor_ref 0.1328
_reflns_number_gt 3392
_reflns_number_total 5097
_reflns_threshold_expression >2sigma(I)
_cod_data_source_file b101539g.txt
_cod_data_source_block complex_2
_cod_depositor_comments
;
The following automatic conversions were performed:

'_refine_ls_weighting_scheme' value 'calc
w=1/[\s^2^(Fo^2^)+(0.0674P)^2^+5.9135P] where P=(Fo^2^+2Fc^2^)/3' was
changed to 'calc'. New tag '_refine_ls_weighting_details' was
created. The value of the new tag was set to
'w=1/[\s^2^(Fo^2^)+(0.0674P)^2^+5.9135P] where P=(Fo^2^+2Fc^2^)/3'.

Automatic conversion script
Id: cif_fix_values 3143 2015-03-26 13:38:13Z robertas 
;
_cod_original_sg_symbol_H-M C2/c
_cod_database_code 7010639

loop_
_symmetry_equiv_pos_as_xyz
'x, y, z'
'-x, y, -z+1/2'
'x+1/2, y+1/2, z'
'-x+1/2, y+1/2, -z+1/2'
'-x, -y, -z'
'x, -y, z-1/2'
'-x+1/2, -y+1/2, -z'
'x+1/2, -y+1/2, z-1/2'

loop_
_atom_site_label
_atom_site_type_symbol
_atom_site_fract_x
_atom_site_fract_y
_atom_site_fract_z
_atom_site_U_iso_or_equiv
_atom_site_adp_type
_atom_site_occupancy
_atom_site_calc_flag
_atom_site_refinement_flags
_atom_site_disorder_assembly
_atom_site_disorder_group
Ag1 Ag 0.32382(2) 0.03280(4) 0.56123(2) 0.04799(17) Uani 1 d . . .
Ag2 Ag 0.28366(2) 0.02861(4) 0.69087(2) 0.04345(16) Uani 1 d . . .
O11 O 0.3649(2) 0.2186(4) 0.6286(2) 0.0540(11) Uani 1 d . . .
O12 O 0.3907(2) 0.1001(4) 0.7375(3) 0.0556(11) Uani 1 d . . .
O13 O 0.4564(2) 0.1813(5) 0.8819(3) 0.0657(13) Uani 1 d . . .
H13 H 0.4229 0.1447 0.8336 0.120 Uiso 1 d R . .
C11 C 0.3902(2) 0.2041(6) 0.7040(3) 0.0423(13) Uani 1 d . . .
C12 C 0.4216(2) 0.3099(5) 0.7622(3) 0.0375(11) Uani 1 d . . .
C13 C 0.4525(3) 0.2940(6) 0.8486(3) 0.0430(13) Uani 1 d . . .
C14 C 0.4806(3) 0.3947(7) 0.9007(4) 0.0595(17) Uani 1 d . . .
H14A H 0.5017 0.3840 0.9597 0.080 Uiso 1 d R . .
C15 C 0.4776(3) 0.5097(7) 0.8687(5) 0.064(2) Uani 1 d . . .
H15A H 0.4979 0.5786 0.9051 0.080 Uiso 1 d R . .
C16 C 0.4451(4) 0.5268(6) 0.7830(5) 0.0652(19) Uani 1 d . . .
H16A H 0.4414 0.6077 0.7602 0.080 Uiso 1 d R . .
C17 C 0.4178(3) 0.4279(6) 0.7307(4) 0.0513(15) Uani 1 d . . .
H17A H 0.3963 0.4393 0.6716 0.080 Uiso 1 d R . .
O21 O 0.2041(2) -0.0776(5) 0.5811(3) 0.0673(13) Uani 1 d . . .
O22 O 0.2325(2) -0.0788(4) 0.4856(3) 0.0577(11) Uani 1 d . . .
O23 O 0.1764(2) -0.2195(4) 0.3609(2) 0.0551(11) Uani 1 d . . .
H23 H 0.2019 -0.1573 0.4095 0.120 Uiso 1 d R . .
C21 C 0.1977(3) -0.1136(5) 0.5147(4) 0.0456(13) Uani 1 d . . .
C22 C 0.1473(2) -0.2083(5) 0.4651(3) 0.0346(11) Uani 1 d . . .
C23 C 0.1392(2) -0.2568(5) 0.3918(3) 0.0388(12) Uani 1 d . . .
C24 C 0.0932(3) -0.3486(6) 0.3498(3) 0.0457(14) Uani 1 d . . .
H24A H 0.0885 -0.3837 0.3000 0.080 Uiso 1 d R . .
C25 C 0.0543(3) -0.3882(6) 0.3795(4) 0.0480(14) Uani 1 d . . .
H25A H 0.0231 -0.4522 0.3508 0.080 Uiso 1 d R . .
C26 C 0.0599(3) -0.3382(6) 0.4497(4) 0.0481(14) Uani 1 d . . .
H26A H 0.0317 -0.3644 0.4689 0.080 Uiso 1 d R . .
C27 C 0.1061(3) -0.2502(5) 0.4925(3) 0.0436(13) Uani 1 d . . .
H27A H 0.1102 -0.2157 0.5421 0.080 Uiso 1 d R . .
N1 N 0.32723(19) 0.1190(4) 0.4442(2) 0.0335(9) Uani 1 d . . .
N2 N 0.3101(2) 0.0994(4) 0.3042(2) 0.0340(9) Uani 1 d . . .
N3 N 0.2819(2) 0.2920(4) 0.3463(2) 0.0351(9) Uani 1 d . . .
N4 N 0.39579(19) 0.2348(4) 0.4065(2) 0.0360(10) Uani 1 d . . .
C31 C 0.3089(3) 0.0363(5) 0.3736(3) 0.0358(11) Uani 1 d . . .
H31A H 0.2662 0.0048 0.3540 0.080 Uiso 1 d R . .
H31B H 0.3383 -0.0322 0.3917 0.080 Uiso 1 d R . .
C32 C 0.2817(2) 0.2243(5) 0.4147(3) 0.0354(11) Uani 1 d . . .
H32A H 0.2931 0.2796 0.4601 0.080 Uiso 1 d R . .
H32B H 0.2387 0.1942 0.3955 0.080 Uiso 1 d R . .
C33 C 0.3933(2) 0.1691(5) 0.4734(3) 0.0373(12) Uani 1 d . . .
H33A H 0.4237 0.1022 0.4923 0.080 Uiso 1 d R . .
H33B H 0.4057 0.2241 0.5192 0.080 Uiso 1 d R . .
C34 C 0.3765(2) 0.1501(5) 0.3375(3) 0.0390(12) Uani 1 d . . .
H34A H 0.3782 0.1923 0.2937 0.080 Uiso 1 d R . .
H34B H 0.4068 0.0831 0.3556 0.080 Uiso 1 d R . .
C35 C 0.3494(3) 0.3363(5) 0.3780(3) 0.0404(12) Uani 1 d . . .
H35A H 0.3613 0.3924 0.4232 0.080 Uiso 1 d R . .
H35B H 0.3508 0.3802 0.3345 0.080 Uiso 1 d R . .
C36 C 0.2649(2) 0.2043(5) 0.2778(3) 0.0369(11) Uani 1 d . . .
H36A H 0.2219 0.1740 0.2573 0.080 Uiso 1 d R . .
H36B H 0.2654 0.2467 0.2332 0.080 Uiso 1 d R . .

loop_
_atom_site_aniso_label
_atom_site_aniso_U_11
_atom_site_aniso_U_22
_atom_site_aniso_U_33
_atom_site_aniso_U_23
_atom_site_aniso_U_13
_atom_site_aniso_U_12
Ag1 0.0652(3) 0.0447(3) 0.0331(2) -0.00545(19) 0.0245(2) -0.0165(2)
Ag2 0.0496(3) 0.0386(3) 0.0348(2) 0.00739(18) 0.01636(19) 0.00047(19)
O11 0.061(3) 0.060(3) 0.0323(19) -0.015(2) 0.0183(19) -0.012(2)
O12 0.056(2) 0.035(2) 0.066(3) -0.009(2) 0.024(2) -0.0120(19)
O13 0.078(3) 0.062(3) 0.045(2) 0.014(2) 0.023(2) -0.001(2)
C11 0.036(3) 0.044(3) 0.048(3) -0.012(3) 0.023(2) -0.008(2)
C12 0.038(3) 0.035(3) 0.040(3) -0.004(2) 0.020(2) -0.004(2)
C13 0.041(3) 0.049(3) 0.032(3) 0.000(2) 0.014(2) 0.003(3)
C14 0.059(4) 0.069(5) 0.041(3) -0.017(3) 0.019(3) -0.001(3)
C15 0.056(4) 0.052(4) 0.076(5) -0.036(4) 0.027(4) -0.010(3)
C16 0.074(5) 0.037(3) 0.080(5) -0.007(4) 0.035(4) -0.001(3)
C17 0.055(4) 0.047(3) 0.048(3) 0.001(3) 0.024(3) -0.007(3)
O21 0.068(3) 0.069(3) 0.061(3) -0.034(3) 0.031(2) -0.009(2)
O22 0.056(3) 0.055(3) 0.051(2) -0.007(2) 0.020(2) -0.018(2)
O23 0.061(3) 0.064(3) 0.049(2) -0.006(2) 0.035(2) -0.009(2)
C21 0.043(3) 0.038(3) 0.047(3) -0.007(3) 0.017(3) -0.002(2)
C22 0.032(3) 0.031(3) 0.035(2) -0.002(2) 0.013(2) 0.002(2)
C23 0.042(3) 0.039(3) 0.029(2) 0.002(2) 0.013(2) 0.002(2)
C24 0.053(3) 0.045(3) 0.032(3) -0.007(2) 0.017(2) -0.003(3)
C25 0.043(3) 0.040(3) 0.049(3) 0.002(3) 0.015(3) -0.007(3)
C26 0.046(3) 0.047(3) 0.049(3) 0.005(3) 0.023(3) -0.005(3)
C27 0.045(3) 0.046(3) 0.039(3) -0.002(3) 0.021(2) 0.007(3)
N1 0.037(2) 0.035(2) 0.0280(19) 0.0000(17) 0.0161(17) -0.0012(18)
N2 0.042(2) 0.029(2) 0.030(2) 0.0014(18) 0.0185(18) 0.0036(19)
N3 0.039(2) 0.034(2) 0.030(2) -0.0003(18) 0.0159(18) 0.0034(18)
N4 0.037(2) 0.039(2) 0.029(2) -0.0006(18) 0.0145(18) -0.0032(19)
C31 0.044(3) 0.030(3) 0.031(2) 0.001(2) 0.017(2) -0.003(2)
C32 0.037(3) 0.036(3) 0.040(3) -0.001(2) 0.024(2) 0.001(2)
C33 0.037(3) 0.043(3) 0.026(2) 0.002(2) 0.012(2) -0.002(2)
C34 0.045(3) 0.041(3) 0.038(3) -0.003(2) 0.027(2) -0.001(2)
C35 0.046(3) 0.035(3) 0.040(3) -0.003(2) 0.022(2) -0.005(2)
C36 0.043(3) 0.036(3) 0.025(2) 0.003(2) 0.013(2) 0.007(2)

loop_
_atom_type_symbol
_atom_type_description
_atom_type_scat_dispersion_real
_atom_type_scat_dispersion_imag
_atom_type_scat_source
C C 0.0033 0.0016 'International Tables Vol C Tables 4.2.6.8 and 6.1.1.4'
H H 0.0000 0.0000 'International Tables Vol C Tables 4.2.6.8 and 6.1.1.4'
N N 0.0061 0.0033 'International Tables Vol C Tables 4.2.6.8 and 6.1.1.4'
O O 0.0106 0.0060 'International Tables Vol C Tables 4.2.6.8 and 6.1.1.4'
Ag Ag -0.8971 1.1015 'International Tables Vol C Tables 4.2.6.8 and 6.1.1.4'

loop_
_geom_angle_atom_site_label_1
_geom_angle_atom_site_label_2
_geom_angle_atom_site_label_3
_geom_angle
_geom_angle_site_symmetry_1
_geom_angle_site_symmetry_3
_geom_angle_publ_flag
O22 Ag1 O11 144.57(16) . . ?
O22 Ag1 N1 96.39(15) . . ?
O11 Ag1 N1 87.42(14) . . ?
O22 Ag1 Ag2 83.63(13) . . ?
O11 Ag1 Ag2 78.37(11) . . ?
N1 Ag1 Ag2 154.25(10) . . ?
O21 Ag2 N2 103.42(18) . 6_556 ?
O21 Ag2 N3 91.44(17) . 7_556 ?
N2 Ag2 N3 125.77(14) 6_556 7_556 ?
O21 Ag2 O12 138.12(16) . . ?
N2 Ag2 O12 96.91(15) 6_556 . ?
N3 Ag2 O12 105.76(15) 7_556 . ?
O21 Ag2 Ag1 75.47(13) . . ?
N2 Ag2 Ag1 133.26(11) 6_556 . ?
N3 Ag2 Ag1 100.88(10) 7_556 . ?
O12 Ag2 Ag1 64.05(11) . . ?
C11 O11 Ag1 109.7(4) . . ?
C11 O12 Ag2 111.5(3) . . ?
C11 O12 O13 93.6(3) . . ?
Ag2 O12 O13 118.5(2) . . ?
C13 O13 O12 87.8(3) . . ?
O11 C11 O12 123.2(5) . . ?
O11 C11 C12 120.5(5) . . ?
O12 C11 C12 116.3(5) . . ?
C17 C12 C13 118.9(5) . . ?
C17 C12 C11 119.9(5) . . ?
C13 C12 C11 121.2(5) . . ?
O13 C13 C14 119.5(5) . . ?
O13 C13 C12 120.9(5) . . ?
C14 C13 C12 119.6(6) . . ?
C15 C14 C13 120.7(6) . . ?
C14 C15 C16 119.9(6) . . ?
C17 C16 C15 120.0(6) . . ?
C16 C17 C12 120.8(6) . . ?
C21 O21 Ag2 133.2(4) . . ?
C21 O22 Ag1 122.2(4) . . ?
C21 O22 O23 93.5(3) . . ?
Ag1 O22 O23 142.3(2) . . ?
C23 O23 O22 86.7(3) . . ?
O21 C21 O22 124.6(6) . . ?
O21 C21 C22 119.2(6) . . ?
O22 C21 C22 116.1(5) . . ?
C23 C22 C27 118.1(5) . . ?
C23 C22 C21 122.2(5) . . ?
C27 C22 C21 119.7(5) . . ?
O23 C23 C22 121.5(5) . . ?
O23 C23 C24 118.7(5) . . ?
C22 C23 C24 119.8(5) . . ?
C25 C24 C23 120.1(5) . . ?
C26 C25 C24 120.8(5) . . ?
C25 C26 C27 119.5(6) . . ?
C26 C27 C22 121.6(5) . . ?
C31 N1 C32 108.2(4) . . ?
C31 N1 C33 108.9(4) . . ?
C32 N1 C33 107.6(4) . . ?
C31 N1 Ag1 116.5(3) . . ?
C32 N1 Ag1 105.9(3) . . ?
C33 N1 Ag1 109.4(3) . . ?
C36 N2 C31 108.0(4) . . ?
C36 N2 C34 107.7(4) . . ?
C31 N2 C34 107.5(4) . . ?
C36 N2 Ag2 110.1(3) . 6 ?
C31 N2 Ag2 113.8(3) . 6 ?
C34 N2 Ag2 109.5(3) . 6 ?
C36 N3 C32 108.0(4) . . ?
C36 N3 C35 108.3(4) . . ?
C32 N3 C35 107.5(4) . . ?
C36 N3 Ag2 115.2(3) . 7_556 ?
C32 N3 Ag2 111.4(3) . 7_556 ?
C35 N3 Ag2 106.1(3) . 7_556 ?
C34 N4 C35 108.3(4) . . ?
C34 N4 C33 108.5(4) . . ?
C35 N4 C33 108.7(4) . . ?
N1 C31 N2 112.1(4) . . ?
N1 C32 N3 112.1(4) . . ?
N4 C33 N1 111.4(4) . . ?
N4 C34 N2 113.0(4) . . ?
N4 C35 N3 112.0(4) . . ?
N2 C36 N3 112.2(4) . . ?

loop_
_geom_bond_atom_site_label_1
_geom_bond_atom_site_label_2
_geom_bond_distance
_geom_bond_site_symmetry_2
_geom_bond_publ_flag
Ag1 O22 2.262(4) . ?
Ag1 O11 2.316(4) . ?
Ag1 N1 2.426(4) . ?
Ag1 Ag2 3.0417(13) . ?
Ag2 O21 2.279(4) . ?
Ag2 N2 2.338(4) 6_556 ?
Ag2 N3 2.376(4) 7_556 ?
Ag2 O12 2.387(4) . ?
O11 C11 1.230(6) . ?
O12 C11 1.288(7) . ?
O12 O13 2.495(6) . ?
O13 C13 1.356(7) . ?
C11 C12 1.495(7) . ?
C12 C17 1.394(8) . ?
C12 C13 1.404(7) . ?
C13 C14 1.389(8) . ?
C14 C15 1.372(10) . ?
C15 C16 1.393(10) . ?
C16 C17 1.374(9) . ?
O21 C21 1.235(7) . ?
O22 C21 1.272(7) . ?
O22 O23 2.527(6) . ?
O23 C23 1.355(6) . ?
C21 C22 1.495(7) . ?
C22 C23 1.390(7) . ?
C22 C27 1.404(7) . ?
C23 C24 1.394(8) . ?
C24 C25 1.380(8) . ?
C25 C26 1.364(8) . ?
C26 C27 1.371(8) . ?
N1 C31 1.468(6) . ?
N1 C32 1.481(6) . ?
N1 C33 1.494(6) . ?
N2 C36 1.474(6) . ?
N2 C31 1.483(6) . ?
N2 C34 1.492(7) . ?
N2 Ag2 2.338(4) 6 ?
N3 C36 1.479(6) . ?
N3 C32 1.481(6) . ?
N3 C35 1.493(7) . ?
N3 Ag2 2.376(4) 7_556 ?
N4 C34 1.456(6) . ?
N4 C35 1.461(7) . ?
N4 C33 1.470(6) . ?
